data_4084682
loop_
_publ_author_name
'Liu, Zhe'
'Romero-Canel\'on, Isolda'
'Habtemariam, Abraha'
'Clarkson, Guy J.'
'Sadler, Peter J.'

_publ_section_title
;
 Potent Half-Sandwich Iridium(III) Anticancer Complexes Containing
 C(&#x2227;)N-Chelated and Pyridine Ligands.
;
_journal_issue 19
_journal_name_full Organometallics
_journal_page_first 5324
_journal_page_last 5333
_journal_paper_doi 10.1021/om500644f
_journal_volume 33
_journal_year 2014
_chemical_formula_moiety 'C33 H35 Ir N3, F6 P'
_chemical_formula_sum 'C33 H35 F6 Ir N3 P'
_chemical_formula_weight 810.81
_chemical_name_systematic
; 
 ? 
;
_space_group_IT_number 14
_symmetry_cell_setting monoclinic
_symmetry_space_group_name_Hall '-P 2ybc'
_symmetry_space_group_name_H-M 'P 1 21/c 1'
_atom_sites_solution_hydrogens geom
_atom_sites_solution_primary direct
_atom_sites_solution_secondary difmap
_audit_creation_method SHELXL-97
_cell_angle_alpha 90.00
_cell_angle_beta 105.5785(12)
_cell_angle_gamma 90.00
_cell_formula_units_Z 4
_cell_length_a 11.35929(14)
_cell_length_b 17.61495(18)
_cell_length_c 16.38866(19)
_cell_measurement_reflns_used 24218
_cell_measurement_temperature 150(2)
_cell_measurement_theta_max 30.59
_cell_measurement_theta_min 2.74
_cell_volume 3158.79(7)
_computing_cell_refinement 'CrysAlis RED, Oxford Diffraction Ltd'
_computing_data_collection 'CrysAlis CCD, Oxford Diffraction Ltd'
_computing_data_reduction 'CrysAlis RED, Oxford Diffraction Ltd'
_computing_molecular_graphics 'SHELXTL (Sheldrick, 1997)'
_computing_publication_material 'SHELXTL (Sheldrick, 1997)'
_computing_structure_refinement 'SHELXL-97 (Sheldrick, 1997)'
_computing_structure_solution 'SHELXS-97 (Sheldrick, 1990)'
_diffrn_ambient_temperature 150(2)
_diffrn_detector_area_resol_mean 10.2833
_diffrn_measured_fraction_theta_full 0.996
_diffrn_measured_fraction_theta_max 0.917
_diffrn_measurement_device_type 'Oxford Diffraction Gemini R'
_diffrn_measurement_method '\f & \w scans'
_diffrn_radiation_monochromator graphite
_diffrn_radiation_source 'Enhance (Mo) X-ray Source'
_diffrn_radiation_type MoK\a
_diffrn_radiation_wavelength 0.71073
_diffrn_reflns_av_R_equivalents 0.0244
_diffrn_reflns_av_sigmaI/netI 0.0199
_diffrn_reflns_limit_h_max 15
_diffrn_reflns_limit_h_min -16
_diffrn_reflns_limit_k_max 25
_diffrn_reflns_limit_k_min -23
_diffrn_reflns_limit_l_max 23
_diffrn_reflns_limit_l_min -22
_diffrn_reflns_number 39538
_diffrn_reflns_theta_full 28.50
_diffrn_reflns_theta_max 30.66
_diffrn_reflns_theta_min 2.75
_diffrn_standards_decay_% nil
_exptl_absorpt_coefficient_mu 4.341
_exptl_absorpt_correction_T_max 1.00
_exptl_absorpt_correction_T_min 0.88
_exptl_absorpt_correction_type multi-scan
_exptl_absorpt_process_details 'ABSPACK(CrysAlis, Oxford Diffraction)'
_exptl_crystal_colour yellow
_exptl_crystal_density_diffrn 1.705
_exptl_crystal_density_method 'not measured'
_exptl_crystal_description block
_exptl_crystal_F_000 1600
_exptl_crystal_size_max 0.20
_exptl_crystal_size_mid 0.20
_exptl_crystal_size_min 0.14
_refine_diff_density_max 0.948
_refine_diff_density_min -0.700
_refine_diff_density_rms 0.073
_refine_ls_extinction_method none
_refine_ls_goodness_of_fit_ref 1.069
_refine_ls_hydrogen_treatment constr
_refine_ls_matrix_type full
_refine_ls_number_parameters 403
_refine_ls_number_reflns 8975
_refine_ls_number_restraints 0
_refine_ls_restrained_S_all 1.069
_refine_ls_R_factor_all 0.0230
_refine_ls_R_factor_gt 0.0192
_refine_ls_shift/su_max 0.006
_refine_ls_shift/su_mean 0.000
_refine_ls_structure_factor_coef Fsqd
_refine_ls_weighting_details 'calc w=1/[\s^2^(Fo^2^)+(0.0159P)^2^+1.9117P] where P=(Fo^2^+2Fc^2^)/3'
_refine_ls_weighting_scheme calc
_refine_ls_wR_factor_gt 0.0402
_refine_ls_wR_factor_ref 0.0413
_reflns_number_gt 8220
_reflns_number_total 8975
_reflns_threshold_expression >2sigma(I)
_cod_data_source_file om500644f_si_002.cif
_cod_data_source_block zl37
_cod_original_cell_volume 3158.79(6)
_cod_original_sg_symbol_H-M P2(1)/c
_cod_database_code 4084682

loop_
_symmetry_equiv_pos_as_xyz
'x, y, z'
'-x, y+1/2, -z+1/2'
'-x, -y, -z'
'x, -y-1/2, z-1/2'

loop_
_atom_site_label
_atom_site_type_symbol
_atom_site_fract_x
_atom_site_fract_y
_atom_site_fract_z
_atom_site_U_iso_or_equiv
_atom_site_adp_type
_atom_site_occupancy
_atom_site_symmetry_multiplicity
_atom_site_calc_flag
_atom_site_refinement_flags
Ir1 Ir 0.844972(6) 0.102364(4) 0.635462(4) 0.01633(2) Uani 1 1 d .
N1 N 0.72151(15) 0.10166(9) 0.51589(10) 0.0218(3) Uani 1 1 d .
C2 C 0.68635(19) 0.16419(12) 0.46676(13) 0.0288(4) Uani 1 1 d .
H2 H 0.7209 0.2120 0.4869 0.035 Uiso 1 1 calc R
C3 C 0.6019(2) 0.16037(13) 0.38844(14) 0.0364(5) Uani 1 1 d .
H3 H 0.5799 0.2048 0.3550 0.044 Uiso 1 1 calc R
C4 C 0.5498(2) 0.09127(14) 0.35931(14) 0.0372(5) Uani 1 1 d .
H4 H 0.4906 0.0878 0.3060 0.045 Uiso 1 1 calc R
C5 C 0.58465(19) 0.02739(12) 0.40854(12) 0.0300(4) Uani 1 1 d .
H5 H 0.5489 -0.0203 0.3893 0.036 Uiso 1 1 calc R
C6 C 0.67229(16) 0.03265(11) 0.48644(11) 0.0201(3) Uani 1 1 d .
C7 C 0.71990(16) -0.03075(10) 0.54291(11) 0.0198(3) Uani 1 1 d .
C8 C 0.6829(2) -0.10619(11) 0.52564(13) 0.0271(4) Uani 1 1 d .
H8 H 0.6243 -0.1186 0.4741 0.033 Uiso 1 1 calc R
C9 C 0.7316(2) -0.16255(11) 0.58325(14) 0.0295(4) Uani 1 1 d .
H9 H 0.7068 -0.2138 0.5715 0.035 Uiso 1 1 calc R
C10 C 0.81703(19) -0.14384(11) 0.65852(13) 0.0276(4) Uani 1 1 d .
H10 H 0.8499 -0.1823 0.6989 0.033 Uiso 1 1 calc R
C11 C 0.85442(18) -0.06897(11) 0.67481(13) 0.0238(4) Uani 1 1 d .
H11 H 0.9136 -0.0570 0.7263 0.029 Uiso 1 1 calc R
C12 C 0.80743(16) -0.01125(10) 0.61775(11) 0.0171(3) Uani 1 1 d .
N13 N 0.69274(14) 0.10403(8) 0.68508(10) 0.0189(3) Uani 1 1 d .
C14 C 0.60219(16) 0.15603(10) 0.66065(12) 0.0207(4) Uani 1 1 d .
H14 H 0.6028 0.1883 0.6143 0.025 Uiso 1 1 calc R
C15 C 0.50992(17) 0.16462(10) 0.69913(12) 0.0219(4) Uani 1 1 d .
H15 H 0.4498 0.2028 0.6801 0.026 Uiso 1 1 calc R
C16 C 0.50382(17) 0.11689(11) 0.76695(12) 0.0219(4) Uani 1 1 d .
C17 C 0.59853(17) 0.06261(11) 0.79197(12) 0.0237(4) Uani 1 1 d .
H17 H 0.6000 0.0290 0.8375 0.028 Uiso 1 1 calc R
C18 C 0.68791(17) 0.05865(11) 0.75049(11) 0.0217(4) Uani 1 1 d .
H18 H 0.7504 0.0217 0.7688 0.026 Uiso 1 1 calc R
N19 N 0.41265(16) 0.12192(11) 0.80486(11) 0.0302(4) Uani 1 1 d .
C20 C 0.4054(3) 0.06762(19) 0.87030(18) 0.0557(8) Uani 1 1 d .
H20A H 0.4039 0.0159 0.8479 0.084 Uiso 1 1 calc R
H20B H 0.3307 0.0768 0.8879 0.084 Uiso 1 1 calc R
H20C H 0.4768 0.0736 0.9192 0.084 Uiso 1 1 calc R
C21 C 0.32166(19) 0.18184(12) 0.78185(15) 0.0328(5) Uani 1 1 d .
H21A H 0.3626 0.2313 0.7881 0.049 Uiso 1 1 calc R
H21B H 0.2670 0.1796 0.8190 0.049 Uiso 1 1 calc R
H21C H 0.2740 0.1751 0.7229 0.049 Uiso 1 1 calc R
C22 C 0.7845(2) 0.31732(13) 0.61101(17) 0.0401(6) Uani 1 1 d .
H22 H 0.7339 0.2891 0.6376 0.048 Uiso 1 1 calc R
C23 C 0.7433(3) 0.38634(14) 0.5728(2) 0.0521(7) Uani 1 1 d .
H23 H 0.6651 0.4049 0.5737 0.062 Uiso 1 1 calc R
C24 C 0.8154(3) 0.42782(14) 0.53376(18) 0.0527(7) Uani 1 1 d .
H24 H 0.7866 0.4744 0.5065 0.063 Uiso 1 1 calc R
C25 C 0.9300(3) 0.40113(13) 0.53459(18) 0.0487(7) Uani 1 1 d .
H25 H 0.9809 0.4301 0.5090 0.058 Uiso 1 1 calc R
C26 C 0.9711(2) 0.33247(12) 0.57245(15) 0.0359(5) Uani 1 1 d .
H26 H 1.0500 0.3148 0.5722 0.043 Uiso 1 1 calc R
C27 C 0.89892(19) 0.28875(11) 0.61093(13) 0.0273(4) Uani 1 1 d .
C28 C 0.94365(17) 0.21388(11) 0.64710(12) 0.0234(4) Uani 1 1 d .
C29 C 1.00066(16) 0.15620(11) 0.60593(12) 0.0215(4) Uani 1 1 d .
C30 C 1.04243(18) 0.09557(11) 0.66446(13) 0.0250(4) Uani 1 1 d .
C31 C 1.00779(18) 0.11262(12) 0.74127(13) 0.0268(4) Uani 1 1 d .
C32 C 0.94970(18) 0.18567(12) 0.73003(12) 0.0264(4) Uani 1 1 d .
C33 C 0.9053(2) 0.22498(15) 0.79752(15) 0.0413(6) Uani 1 1 d .
H33A H 0.8732 0.2752 0.7772 0.062 Uiso 1 1 calc R
H33B H 0.9734 0.2307 0.8486 0.062 Uiso 1 1 calc R
H33C H 0.8405 0.1947 0.8108 0.062 Uiso 1 1 calc R
C34 C 1.0419(2) 0.06853(16) 0.82246(14) 0.0420(6) Uani 1 1 d .
H34A H 0.9698 0.0625 0.8439 0.063 Uiso 1 1 calc R
H34B H 1.1056 0.0959 0.8643 0.063 Uiso 1 1 calc R
H34C H 1.0726 0.0184 0.8122 0.063 Uiso 1 1 calc R
C35 C 1.11613(19) 0.02853(13) 0.65047(16) 0.0354(5) Uani 1 1 d .
H35A H 1.0943 -0.0160 0.6792 0.053 Uiso 1 1 calc R
H35B H 1.2033 0.0395 0.6735 0.053 Uiso 1 1 calc R
H35C H 1.0989 0.0183 0.5896 0.053 Uiso 1 1 calc R
C36 C 1.0185(2) 0.16197(12) 0.51874(13) 0.0294(4) Uani 1 1 d .
H36A H 1.0240 0.1109 0.4963 0.044 Uiso 1 1 calc R
H36B H 1.0941 0.1899 0.5214 0.044 Uiso 1 1 calc R
H36C H 0.9491 0.1889 0.4816 0.044 Uiso 1 1 calc R
P10 P 0.34040(5) 0.35318(3) 0.58365(3) 0.02960(11) Uani 1 1 d .
F11 F 0.40471(13) 0.42792(7) 0.56089(9) 0.0403(3) Uani 1 1 d .
F12 F 0.27498(13) 0.27830(7) 0.60614(9) 0.0443(3) Uani 1 1 d .
F13 F 0.25622(16) 0.40461(8) 0.62539(12) 0.0550(4) Uani 1 1 d .
F14 F 0.42475(13) 0.30154(8) 0.54272(10) 0.0485(4) Uani 1 1 d .
F15 F 0.44004(15) 0.34823(9) 0.67287(9) 0.0562(4) Uani 1 1 d .
F16 F 0.23924(13) 0.35724(8) 0.49459(9) 0.0475(4) Uani 1 1 d .

loop_
_atom_site_aniso_label
_atom_site_aniso_U_11
_atom_site_aniso_U_22
_atom_site_aniso_U_33
_atom_site_aniso_U_23
_atom_site_aniso_U_13
_atom_site_aniso_U_12
Ir1 0.01588(4) 0.01733(4) 0.01529(4) 0.00008(2) 0.00331(2) -0.00189(2)
N1 0.0231(8) 0.0231(8) 0.0188(8) 0.0001(6) 0.0048(6) 0.0004(6)
C2 0.0304(11) 0.0263(10) 0.0265(10) 0.0040(8) 0.0023(8) 0.0004(8)
C3 0.0389(13) 0.0376(12) 0.0268(11) 0.0106(9) -0.0013(9) 0.0020(10)
C4 0.0355(12) 0.0470(14) 0.0211(10) 0.0032(9) -0.0061(8) -0.0015(10)
C5 0.0303(11) 0.0351(11) 0.0197(10) -0.0039(8) -0.0015(8) -0.0035(9)
C6 0.0183(9) 0.0251(9) 0.0174(8) -0.0017(7) 0.0056(7) -0.0010(7)
C7 0.0200(9) 0.0216(9) 0.0189(9) -0.0029(7) 0.0070(7) -0.0010(7)
C8 0.0297(11) 0.0263(10) 0.0248(10) -0.0078(8) 0.0064(8) -0.0048(8)
C9 0.0370(12) 0.0192(9) 0.0341(11) -0.0037(8) 0.0128(9) -0.0042(8)
C10 0.0323(11) 0.0205(9) 0.0312(11) 0.0036(8) 0.0105(8) 0.0029(8)
C11 0.0242(10) 0.0216(9) 0.0249(10) 0.0012(7) 0.0056(7) 0.0006(7)
C12 0.0163(8) 0.0181(8) 0.0175(8) 0.0006(6) 0.0054(6) 0.0008(6)
N13 0.0190(7) 0.0187(7) 0.0189(7) 0.0008(6) 0.0050(6) -0.0005(6)
C14 0.0194(9) 0.0181(8) 0.0235(9) 0.0031(7) 0.0042(7) -0.0012(7)
C15 0.0189(9) 0.0201(8) 0.0259(10) 0.0014(7) 0.0047(7) 0.0016(7)
C16 0.0199(9) 0.0242(9) 0.0211(9) -0.0021(7) 0.0047(7) 0.0003(7)
C17 0.0225(9) 0.0287(10) 0.0208(9) 0.0057(7) 0.0075(7) 0.0039(8)
C18 0.0201(9) 0.0245(9) 0.0195(9) 0.0031(7) 0.0038(7) 0.0038(7)
N19 0.0271(9) 0.0372(10) 0.0297(9) 0.0061(7) 0.0133(7) 0.0082(7)
C20 0.0471(15) 0.083(2) 0.0501(16) 0.0361(15) 0.0348(13) 0.0277(15)
C21 0.0246(10) 0.0317(11) 0.0451(13) -0.0017(9) 0.0144(9) 0.0039(8)
C22 0.0305(12) 0.0269(11) 0.0641(16) -0.0109(11) 0.0147(11) -0.0031(9)
C23 0.0380(14) 0.0290(12) 0.080(2) -0.0169(12) 0.0003(13) 0.0064(10)
C24 0.072(2) 0.0207(11) 0.0549(17) -0.0055(11) -0.0020(14) 0.0039(12)
C25 0.074(2) 0.0244(11) 0.0500(16) 0.0002(10) 0.0208(14) -0.0059(12)
C26 0.0427(13) 0.0254(10) 0.0429(13) -0.0035(9) 0.0173(10) -0.0062(9)
C27 0.0291(10) 0.0204(9) 0.0326(11) -0.0072(8) 0.0087(8) -0.0054(8)
C28 0.0209(9) 0.0246(9) 0.0262(10) -0.0047(7) 0.0087(7) -0.0075(7)
C29 0.0179(9) 0.0229(9) 0.0244(9) -0.0027(7) 0.0069(7) -0.0059(7)
C30 0.0176(9) 0.0289(10) 0.0272(10) -0.0002(8) 0.0036(7) -0.0036(7)
C31 0.0223(10) 0.0339(11) 0.0209(9) -0.0017(8) 0.0003(7) -0.0111(8)
C32 0.0228(9) 0.0339(10) 0.0227(9) -0.0087(8) 0.0066(7) -0.0133(8)
C33 0.0479(14) 0.0496(14) 0.0321(12) -0.0204(10) 0.0204(10) -0.0172(11)
C34 0.0394(13) 0.0559(15) 0.0222(11) 0.0073(10) -0.0066(9) -0.0133(11)
C35 0.0224(10) 0.0330(11) 0.0500(14) 0.0038(10) 0.0081(9) 0.0050(9)
C36 0.0329(11) 0.0305(10) 0.0295(11) -0.0024(8) 0.0163(9) -0.0046(9)
P10 0.0347(3) 0.0212(2) 0.0282(3) -0.0013(2) 0.0004(2) 0.0003(2)
F11 0.0509(8) 0.0277(6) 0.0441(8) -0.0037(6) 0.0159(6) -0.0085(6)
F12 0.0492(8) 0.0259(6) 0.0500(9) 0.0096(6) 0.0001(7) -0.0052(6)
F13 0.0679(11) 0.0348(8) 0.0747(12) -0.0083(7) 0.0407(9) -0.0023(7)
F14 0.0427(8) 0.0383(8) 0.0618(10) -0.0211(7) 0.0094(7) 0.0019(6)
F15 0.0676(11) 0.0489(9) 0.0351(8) -0.0018(7) -0.0158(7) -0.0098(8)
F16 0.0445(8) 0.0463(8) 0.0395(8) 0.0124(6) -0.0097(6) -0.0033(7)

loop_
_atom_type_symbol
_atom_type_description
_atom_type_scat_dispersion_real
_atom_type_scat_dispersion_imag
_atom_type_scat_source
C C 0.0033 0.0016 'International Tables Vol C Tables 4.2.6.8 and 6.1.1.4'
H H 0.0000 0.0000 'International Tables Vol C Tables 4.2.6.8 and 6.1.1.4'
N N 0.0061 0.0033 'International Tables Vol C Tables 4.2.6.8 and 6.1.1.4'
F F 0.0171 0.0103 'International Tables Vol C Tables 4.2.6.8 and 6.1.1.4'
P P 0.1023 0.0942 'International Tables Vol C Tables 4.2.6.8 and 6.1.1.4'
Ir Ir -1.4442 7.9887 'International Tables Vol C Tables 4.2.6.8 and 6.1.1.4'

loop_
_geom_angle_atom_site_label_1
_geom_angle_atom_site_label_2
_geom_angle_atom_site_label_3
_geom_angle
C12 Ir1 N1 78.40(6)
C12 Ir1 N13 84.66(6)
N1 Ir1 N13 87.01(6)
C12 Ir1 C30 98.09(7)
N1 Ir1 C30 127.02(7)
N13 Ir1 C30 145.82(7)
C12 Ir1 C29 123.04(7)
N1 Ir1 C29 100.13(7)
N13 Ir1 C29 152.20(6)
C30 Ir1 C29 38.44(7)
C12 Ir1 C31 107.08(7)
N1 Ir1 C31 164.63(7)
N13 Ir1 C31 107.60(7)
C30 Ir1 C31 38.93(8)
C29 Ir1 C31 64.72(7)
C12 Ir1 C32 142.36(7)
N1 Ir1 C32 139.16(7)
N13 Ir1 C32 93.60(6)
C30 Ir1 C32 63.69(7)
C29 Ir1 C32 63.50(7)
C31 Ir1 C32 37.97(8)
C12 Ir1 C28 161.16(7)
N1 Ir1 C28 106.27(7)
N13 Ir1 C28 113.54(6)
C30 Ir1 C28 64.27(7)
C29 Ir1 C28 38.65(7)
C31 Ir1 C28 63.99(7)
C32 Ir1 C28 37.30(7)
C2 N1 C6 118.88(17)
C2 N1 Ir1 124.70(13)
C6 N1 Ir1 116.41(12)
N1 C2 C3 122.0(2)
N1 C2 H2 119.0
C3 C2 H2 119.0
C4 C3 C2 119.3(2)
C4 C3 H3 120.3
C2 C3 H3 120.3
C5 C4 C3 119.2(2)
C5 C4 H4 120.4
C3 C4 H4 120.4
C4 C5 C6 120.2(2)
C4 C5 H5 119.9
C6 C5 H5 119.9
N1 C6 C5 120.28(18)
N1 C6 C7 114.15(16)
C5 C6 C7 125.57(18)
C12 C7 C8 120.97(17)
C12 C7 C6 115.06(16)
C8 C7 C6 123.97(17)
C9 C8 C7 120.12(19)
C9 C8 H8 119.9
C7 C8 H8 119.9
C8 C9 C10 119.55(18)
C8 C9 H9 120.2
C10 C9 H9 120.2
C9 C10 C11 120.03(18)
C9 C10 H10 120.0
C11 C10 H10 120.0
C12 C11 C10 121.58(18)
C12 C11 H11 119.2
C10 C11 H11 119.2
C11 C12 C7 117.73(17)
C11 C12 Ir1 126.31(14)
C7 C12 Ir1 115.83(13)
C18 N13 C14 116.44(16)
C18 N13 Ir1 120.84(12)
C14 N13 Ir1 122.27(12)
N13 C14 C15 123.57(17)
N13 C14 H14 118.2
C15 C14 H14 118.2
C14 C15 C16 120.20(17)
C14 C15 H15 119.9
C16 C15 H15 119.9
N19 C16 C15 122.09(18)
N19 C16 C17 122.01(18)
C15 C16 C17 115.89(17)
C18 C17 C16 119.92(17)
C18 C17 H17 120.0
C16 C17 H17 120.0
N13 C18 C17 123.96(17)
N13 C18 H18 118.0
C17 C18 H18 118.0
C16 N19 C21 120.62(17)
C16 N19 C20 119.96(18)
C21 N19 C20 119.42(17)
N19 C20 H20A 109.5
N19 C20 H20B 109.5
H20A C20 H20B 109.5
N19 C20 H20C 109.5
H20A C20 H20C 109.5
H20B C20 H20C 109.5
N19 C21 H21A 109.5
N19 C21 H21B 109.5
H21A C21 H21B 109.5
N19 C21 H21C 109.5
H21A C21 H21C 109.5
H21B C21 H21C 109.5
C23 C22 C27 121.1(2)
C23 C22 H22 119.4
C27 C22 H22 119.4
C24 C23 C22 120.2(3)
C24 C23 H23 119.9
C22 C23 H23 119.9
C23 C24 C25 119.4(2)
C23 C24 H24 120.3
C25 C24 H24 120.3
C24 C25 C26 120.4(3)
C24 C25 H25 119.8
C26 C25 H25 119.8
C25 C26 C27 121.2(2)
C25 C26 H26 119.4
C27 C26 H26 119.4
C26 C27 C22 117.6(2)
C26 C27 C28 119.60(19)
C22 C27 C28 122.80(19)
C32 C28 C29 106.41(17)
C32 C28 C27 127.86(18)
C29 C28 C27 125.55(17)
C32 C28 Ir1 70.87(10)
C29 C28 Ir1 68.03(10)
C27 C28 Ir1 129.53(14)
C30 C29 C28 108.53(17)
C30 C29 C36 125.80(18)
C28 C29 C36 125.59(18)
C30 C29 Ir1 70.59(10)
C28 C29 Ir1 73.32(10)
C36 C29 Ir1 124.64(13)
C29 C30 C31 108.05(17)
C29 C30 C35 125.74(19)
C31 C30 C35 126.11(19)
C29 C30 Ir1 70.97(11)
C31 C30 Ir1 70.87(11)
C35 C30 Ir1 126.65(14)
C32 C31 C30 107.30(17)
C32 C31 C34 125.4(2)
C30 C31 C34 126.8(2)
C32 C31 Ir1 73.09(11)
C30 C31 Ir1 70.20(11)
C34 C31 Ir1 128.75(14)
C28 C32 C31 109.65(17)
C28 C32 C33 126.8(2)
C31 C32 C33 123.5(2)
C28 C32 Ir1 71.83(10)
C31 C32 Ir1 68.93(11)
C33 C32 Ir1 126.36(14)
C32 C33 H33A 109.5
C32 C33 H33B 109.5
H33A C33 H33B 109.5
C32 C33 H33C 109.5
H33A C33 H33C 109.5
H33B C33 H33C 109.5
C31 C34 H34A 109.5
C31 C34 H34B 109.5
H34A C34 H34B 109.5
C31 C34 H34C 109.5
H34A C34 H34C 109.5
H34B C34 H34C 109.5
C30 C35 H35A 109.5
C30 C35 H35B 109.5
H35A C35 H35B 109.5
C30 C35 H35C 109.5
H35A C35 H35C 109.5
H35B C35 H35C 109.5
C29 C36 H36A 109.5
C29 C36 H36B 109.5
H36A C36 H36B 109.5
C29 C36 H36C 109.5
H36A C36 H36C 109.5
H36B C36 H36C 109.5
F15 P10 F14 89.76(9)
F15 P10 F11 90.16(8)
F14 P10 F11 90.45(8)
F15 P10 F13 89.85(10)
F14 P10 F13 179.54(10)
F11 P10 F13 89.80(8)
F15 P10 F16 179.15(9)
F14 P10 F16 90.42(9)
F11 P10 F16 90.67(8)
F13 P10 F16 89.97(10)
F15 P10 F12 90.16(8)
F14 P10 F12 89.73(8)
F11 P10 F12 179.63(9)
F13 P10 F12 90.02(8)
F16 P10 F12 89.01(8)

loop_
_geom_bond_atom_site_label_1
_geom_bond_atom_site_label_2
_geom_bond_distance
Ir1 C12 2.0505(17)
Ir1 N1 2.0811(16)
Ir1 N13 2.0994(15)
Ir1 C30 2.1676(19)
Ir1 C29 2.1727(18)
Ir1 C31 2.1766(19)
Ir1 C32 2.2316(18)
Ir1 C28 2.2442(18)
N1 C2 1.359(2)
N1 C6 1.371(2)
C2 C3 1.383(3)
C2 H2 0.9500
C3 C4 1.381(3)
C3 H3 0.9500
C4 C5 1.379(3)
C4 H4 0.9500
C5 C6 1.395(3)
C5 H5 0.9500
C6 C7 1.458(3)
C7 C12 1.399(2)
C7 C8 1.400(3)
C8 C9 1.379(3)
C8 H8 0.9500
C9 C10 1.389(3)
C9 H9 0.9500
C10 C11 1.389(3)
C10 H10 0.9500
C11 C12 1.387(3)
C11 H11 0.9500
N13 C18 1.350(2)
N13 C14 1.355(2)
C14 C15 1.369(3)
C14 H14 0.9500
C15 C16 1.410(3)
C15 H15 0.9500
C16 N19 1.346(2)
C16 C17 1.415(3)
C17 C18 1.367(3)
C17 H17 0.9500
C18 H18 0.9500
N19 C21 1.454(3)
N19 C20 1.456(3)
C20 H20A 0.9800
C20 H20B 0.9800
C20 H20C 0.9800
C21 H21A 0.9800
C21 H21B 0.9800
C21 H21C 0.9800
C22 C23 1.390(4)
C22 C27 1.394(3)
C22 H22 0.9500
C23 C24 1.377(4)
C23 H23 0.9500
C24 C25 1.380(4)
C24 H24 0.9500
C25 C26 1.382(3)
C25 H25 0.9500
C26 C27 1.393(3)
C26 H26 0.9500
C27 C28 1.479(3)
C28 C32 1.431(3)
C28 C29 1.463(3)
C29 C30 1.429(3)
C29 C36 1.500(3)
C30 C31 1.448(3)
C30 C35 1.500(3)
C31 C32 1.435(3)
C31 C34 1.499(3)
C32 C33 1.502(3)
C33 H33A 0.9800
C33 H33B 0.9800
C33 H33C 0.9800
C34 H34A 0.9800
C34 H34B 0.9800
C34 H34C 0.9800
C35 H35A 0.9800
C35 H35B 0.9800
C35 H35C 0.9800
C36 H36A 0.9800
C36 H36B 0.9800
C36 H36C 0.9800
P10 F15 1.5930(15)
P10 F14 1.5939(15)
P10 F11 1.5976(14)
P10 F13 1.5983(16)
P10 F16 1.5985(14)
P10 F12 1.6048(14)
